data_7245298
loop_
_publ_author_name
'Buldashov, Ivan A.'
'Medvedev, Alexander G.'
'Mikhaylov, Alexey A.'
'Andrei, Churakov'
'Lev, Ovadia'
'Prikhodchenko, Petr V.'

_publ_section_title
;
 Non-covalent interactions of hydroperoxo group in crystalline adducts of
 organic hydroperoxides and their potassium salts
;
_journal_name_full CrystEngComm
_journal_paper_doi 10.1039/D2CE01017H
_journal_year 2022
_chemical_formula_moiety 'C6 H12 O4, C6 H11 O4, K'
_chemical_formula_sum 'C12 H23 K O8'
_chemical_formula_weight 334.40
_space_group_crystal_system orthorhombic
_space_group_IT_number 56
_space_group_name_Hall '-P 2ab 2ac'
_space_group_name_H-M_alt 'P c c n'
_atom_sites_solution_hydrogens difmap
_atom_sites_solution_primary direct
_atom_sites_solution_secondary difmap
_audit_creation_method SHELXL-2019/2
_audit_update_record
;
2022-07-18 deposited with the CCDC.	2022-08-12 downloaded from the CCDC.
;
_cell_angle_alpha 90
_cell_angle_beta 90
_cell_angle_gamma 90
_cell_formula_units_Z 4
_cell_length_a 24.9888(10)
_cell_length_b 6.3547(3)
_cell_length_c 9.8148(4)
_cell_measurement_reflns_used 8894
_cell_measurement_temperature 150(2)
_cell_measurement_theta_max 30.508
_cell_measurement_theta_min 3.261
_cell_volume 1558.55(12)
_computing_cell_refinement 'SAINT (Bruker, 2018)'
_computing_data_collection '<i>APEX3</i> (Bruker, 2018)'
_computing_data_reduction 'SAINT (Bruker, 2018)'
_computing_structure_refinement 'SHELXL-2019/2 (Sheldrick, 2019)'
_computing_structure_solution 'SHELXTL (Sheldrick, 2008)'
_diffrn_ambient_temperature 150(2)
_diffrn_measured_fraction_theta_full 0.992
_diffrn_measured_fraction_theta_max 0.995
_diffrn_measurement_device_type 'Bruker SMART APEX II'
_diffrn_measurement_method \w
_diffrn_radiation_type MoK\a
_diffrn_radiation_wavelength 0.71073
_diffrn_reflns_av_R_equivalents 0.0318
_diffrn_reflns_av_unetI/netI 0.0211
_diffrn_reflns_Laue_measured_fraction_full 0.992
_diffrn_reflns_Laue_measured_fraction_max 0.995
_diffrn_reflns_limit_h_max 35
_diffrn_reflns_limit_h_min -33
_diffrn_reflns_limit_k_max 8
_diffrn_reflns_limit_k_min -8
_diffrn_reflns_limit_l_max 13
_diffrn_reflns_limit_l_min -13
_diffrn_reflns_number 16054
_diffrn_reflns_point_group_measured_fraction_full 0.992
_diffrn_reflns_point_group_measured_fraction_max 0.995
_diffrn_reflns_theta_full 25.242
_diffrn_reflns_theta_max 29.993
_diffrn_reflns_theta_min 3.261
_diffrn_source 'fine-focus sealed tube'
_exptl_absorpt_coefficient_mu 0.375
_exptl_absorpt_correction_T_max 0.8644
_exptl_absorpt_correction_T_min 0.8345
_exptl_absorpt_correction_type multi-scan
_exptl_absorpt_process_details 'SADABS (Bruker, 2018)'
_exptl_crystal_colour colourless
_exptl_crystal_density_diffrn 1.425
_exptl_crystal_density_method 'not measured'
_exptl_crystal_description prism
_exptl_crystal_F_000 712
_exptl_crystal_size_max 0.500
_exptl_crystal_size_mid 0.400
_exptl_crystal_size_min 0.400
_refine_diff_density_max 1.019
_refine_diff_density_min -0.775
_refine_diff_density_rms 0.089
_refine_ls_extinction_method none
_refine_ls_goodness_of_fit_ref 1.166
_refine_ls_hydrogen_treatment refall
_refine_ls_matrix_type full
_refine_ls_number_parameters 143
_refine_ls_number_reflns 2258
_refine_ls_number_restraints 0
_refine_ls_restrained_S_all 1.166
_refine_ls_R_factor_all 0.0596
_refine_ls_R_factor_gt 0.0551
_refine_ls_shift/su_max 0.000
_refine_ls_shift/su_mean 0.000
_refine_ls_structure_factor_coef Fsqd
_refine_ls_weighting_details 'w=1/[\s^2^(Fo^2^)+(0.0380P)^2^+3.9711P] where P=(Fo^2^+2Fc^2^)/3'
_refine_ls_weighting_scheme calc
_refine_ls_wR_factor_gt 0.1355
_refine_ls_wR_factor_ref 0.1377
_reflns_Friedel_coverage 0.000
_reflns_number_gt 2057
_reflns_number_total 2258
_reflns_threshold_expression 'I > 2\s(I)'
_cod_data_source_file d2ce01017h2.cif
_cod_data_source_block a_CCDC1
_cod_database_code 7245298
_shelx_shelxl_version_number 2019/2
_shelx_space_group_comment
;
The symmetry employed for this shelxl refinement is uniquely defined
by the following loop, which should always be used as a source of
symmetry information in preference to the above space-group names.
They are only intended as comments.
;
_shelx_estimated_absorpt_t_min 0.835
_shelx_estimated_absorpt_t_max 0.864

loop_
_space_group_symop_operation_xyz
'x, y, z'
'-x+1/2, -y+1/2, z'
'-x, y+1/2, -z+1/2'
'x+1/2, -y, -z+1/2'
'-x, -y, -z'
'x-1/2, y-1/2, -z'
'x, -y-1/2, z-1/2'
'-x-1/2, y, z-1/2'

loop_
_atom_site_label
_atom_site_type_symbol
_atom_site_fract_x
_atom_site_fract_y
_atom_site_fract_z
_atom_site_U_iso_or_equiv
_atom_site_adp_type
_atom_site_occupancy
_atom_site_site_symmetry_order
_atom_site_calc_flag
_atom_site_refinement_flags_posn
_atom_site_refinement_flags_adp
_atom_site_refinement_flags_occupancy
_atom_site_disorder_assembly
_atom_site_disorder_group
K1 K 0.750000 0.750000 0.44764(7) 0.01574(17) Uani 1 2 d S T P . .
O1 O 0.65950(6) 0.7370(2) 0.25066(16) 0.0153(3) Uani 1 1 d . . . . .
O2 O 0.67166(7) 0.8926(3) 0.14376(18) 0.0189(3) Uani 1 1 d . . . . .
H2 H 0.7027(18) 0.963(8) 0.200(5) 0.074(15) Uiso 1 1 d . . . . .
O3 O 0.70673(6) 0.4662(3) 0.14180(16) 0.0158(3) Uani 1 1 d . . . . .
O4 O 0.74391(6) 0.4400(2) 0.25768(17) 0.0157(3) Uani 1 1 d . . . . .
H4 H 0.747(3) 0.310(9) 0.256(6) 0.024 Uiso 0.5 1 d . U P . .
C1 C 0.65598(8) 0.5337(3) 0.1903(2) 0.0131(4) Uani 1 1 d . . . . .
C2 C 0.63334(9) 0.3961(4) 0.3043(2) 0.0175(4) Uani 1 1 d . . . . .
C3 C 0.57440(10) 0.4457(4) 0.3337(2) 0.0205(5) Uani 1 1 d . . . . .
C4 C 0.54041(10) 0.4417(4) 0.2052(3) 0.0237(5) Uani 1 1 d . . . . .
C5 C 0.56321(9) 0.5899(4) 0.0970(3) 0.0216(5) Uani 1 1 d . . . . .
C6 C 0.62085(9) 0.5295(4) 0.0637(2) 0.0172(4) Uani 1 1 d . . . . .
H21 H 0.6374(11) 0.255(5) 0.272(3) 0.018(7) Uiso 1 1 d . . . . .
H22 H 0.6553(12) 0.419(5) 0.390(3) 0.023(8) Uiso 1 1 d . . . . .
H31 H 0.5611(13) 0.350(6) 0.410(4) 0.031(9) Uiso 1 1 d . . . . .
H32 H 0.5717(12) 0.584(5) 0.380(3) 0.023(8) Uiso 1 1 d . . . . .
H41 H 0.5403(13) 0.301(6) 0.167(4) 0.030(9) Uiso 1 1 d . . . . .
H42 H 0.5034(13) 0.474(5) 0.227(3) 0.022(8) Uiso 1 1 d . . . . .
H51 H 0.5421(13) 0.581(6) 0.014(4) 0.035(9) Uiso 1 1 d . . . . .
H52 H 0.5618(11) 0.737(5) 0.130(3) 0.020(7) Uiso 1 1 d . . . . .
H61 H 0.6226(13) 0.384(6) 0.028(3) 0.029(8) Uiso 1 1 d . . . . .
H62 H 0.6352(13) 0.616(5) -0.002(3) 0.026(8) Uiso 1 1 d . . . . .

loop_
_atom_site_aniso_label
_atom_site_aniso_U_11
_atom_site_aniso_U_22
_atom_site_aniso_U_33
_atom_site_aniso_U_23
_atom_site_aniso_U_13
_atom_site_aniso_U_12
K1 0.0202(3) 0.0156(3) 0.0114(3) 0.000 0.000 0.0006(2)
O1 0.0217(7) 0.0109(7) 0.0132(7) -0.0008(6) 0.0017(6) -0.0014(6)
O2 0.0248(8) 0.0114(7) 0.0205(8) 0.0046(6) -0.0017(7) -0.0030(6)
O3 0.0167(7) 0.0165(7) 0.0143(7) -0.0009(6) 0.0004(6) 0.0018(6)
O4 0.0181(7) 0.0114(6) 0.0177(7) 0.0001(6) -0.0032(6) 0.0005(6)
C1 0.0159(9) 0.0108(9) 0.0126(9) -0.0002(7) 0.0011(7) -0.0005(7)
C2 0.0191(10) 0.0164(10) 0.0171(10) 0.0034(8) 0.0021(8) -0.0007(8)
C3 0.0211(10) 0.0237(11) 0.0168(11) 0.0031(9) 0.0050(8) -0.0012(9)
C4 0.0174(10) 0.0262(12) 0.0276(12) 0.0020(10) 0.0014(9) -0.0047(9)
C5 0.0179(10) 0.0247(12) 0.0223(11) 0.0047(10) -0.0031(9) -0.0020(9)
C6 0.0202(10) 0.0185(10) 0.0129(9) -0.0013(8) -0.0005(8) -0.0038(8)

loop_
_atom_type_symbol
_atom_type_description
_atom_type_scat_dispersion_real
_atom_type_scat_dispersion_imag
_atom_type_scat_source
C C 0.0033 0.0016 'International Tables Vol C Tables 4.2.6.8 and 6.1.1.4'
H H 0.0000 0.0000 'International Tables Vol C Tables 4.2.6.8 and 6.1.1.4'
O O 0.0106 0.0060 'International Tables Vol C Tables 4.2.6.8 and 6.1.1.4'
K K 0.2009 0.2494 'International Tables Vol C Tables 4.2.6.8 and 6.1.1.4'

loop_
_geom_angle_atom_site_label_1
_geom_angle_atom_site_label_2
_geom_angle_atom_site_label_3
_geom_angle
_geom_angle_site_symmetry_1
_geom_angle_site_symmetry_3
_geom_angle_publ_flag
O4 K1 O4 93.32(7) . 2_665 ?
O4 K1 O3 154.20(5) . 7_576 ?
O4 K1 O3 91.23(5) 2_665 7_576 ?
O4 K1 O3 91.23(5) . 8_756 ?
O4 K1 O3 154.20(5) 2_665 8_756 ?
O3 K1 O3 95.63(7) 7_576 8_756 ?
O4 K1 O2 136.24(5) . 8_756 ?
O4 K1 O2 101.05(5) 2_665 8_756 ?
O3 K1 O2 67.15(5) 7_576 8_756 ?
O3 K1 O2 59.61(5) 8_756 8_756 ?
O4 K1 O2 101.05(5) . 7_576 ?
O4 K1 O2 136.24(5) 2_665 7_576 ?
O3 K1 O2 59.61(5) 7_576 7_576 ?
O3 K1 O2 67.15(5) 8_756 7_576 ?
O2 K1 O2 96.52(7) 8_756 7_576 ?
O4 K1 O1 59.43(5) . . ?
O4 K1 O1 67.48(5) 2_665 . ?
O3 K1 O1 99.46(4) 7_576 . ?
O3 K1 O1 135.08(4) 8_756 . ?
O2 K1 O1 162.87(4) 8_756 . ?
O2 K1 O1 84.79(5) 7_576 . ?
O4 K1 O1 67.48(5) . 2_665 ?
O4 K1 O1 59.43(5) 2_665 2_665 ?
O3 K1 O1 135.08(4) 7_576 2_665 ?
O3 K1 O1 99.46(4) 8_756 2_665 ?
O2 K1 O1 84.79(5) 8_756 2_665 ?
O2 K1 O1 162.87(4) 7_576 2_665 ?
O1 K1 O1 98.99(6) . 2_665 ?
O4 K1 K1 133.34(4) . 7_576 ?
O4 K1 K1 133.34(4) 2_665 7_576 ?
O3 K1 K1 47.81(3) 7_576 7_576 ?
O3 K1 K1 47.81(3) 8_756 7_576 ?
O2 K1 K1 48.26(4) 8_756 7_576 ?
O2 K1 K1 48.26(4) 7_576 7_576 ?
O1 K1 K1 130.51(3) . 7_576 ?
O1 K1 K1 130.51(3) 2_665 7_576 ?
O4 K1 K1 46.66(4) . 7_575 ?
O4 K1 K1 46.66(4) 2_665 7_575 ?
O3 K1 K1 132.19(3) 7_576 7_575 ?
O3 K1 K1 132.19(3) 8_756 7_575 ?
O2 K1 K1 131.74(4) 8_756 7_575 ?
O2 K1 K1 131.74(4) 7_576 7_575 ?
O1 K1 K1 49.49(3) . 7_575 ?
O1 K1 K1 49.49(3) 2_665 7_575 ?
K1 K1 K1 180.0 7_576 7_575 ?
O4 K1 H2 75.6(10) . . ?
O4 K1 H2 31.2(9) 2_665 . ?
O3 K1 H2 96.0(9) 7_576 . ?
O3 K1 H2 166.9(10) 8_756 . ?
O2 K1 H2 131.2(10) 8_756 . ?
O2 K1 H2 114.3(9) 7_576 . ?
O1 K1 H2 36.2(9) . . ?
O1 K1 H2 76.3(9) 2_665 . ?
K1 K1 H2 143.5(9) 7_576 . ?
K1 K1 H2 36.5(9) 7_575 . ?
C1 O1 O2 108.99(15) . . ?
C1 O1 K1 110.02(12) . . ?
O2 O1 K1 106.69(10) . . ?
O1 O2 K1 113.78(10) . 7_575 ?
O1 O2 H2 94(3) . . ?
K1 O2 H2 89(3) 7_575 . ?
C1 O3 O4 109.70(15) . . ?
C1 O3 K1 111.91(12) . 7_575 ?
O4 O3 K1 110.42(10) . 7_575 ?
O3 O4 K1 118.80(10) . . ?
O3 O4 H4 98(5) . . ?
K1 O4 H4 137(4) . . ?
O3 C1 O1 111.00(17) . . ?
O3 C1 C6 103.64(17) . . ?
O1 C1 C6 113.05(17) . . ?
O3 C1 C2 113.75(17) . . ?
O1 C1 C2 103.75(17) . . ?
C6 C1 C2 111.94(18) . . ?
C1 C2 C3 112.05(19) . . ?
C1 C2 H21 104.7(18) . . ?
C3 C2 H21 110.9(17) . . ?
C1 C2 H22 109.0(17) . . ?
C3 C2 H22 109.4(17) . . ?
H21 C2 H22 111(2) . . ?
C4 C3 C2 112.1(2) . . ?
C4 C3 H31 114.5(19) . . ?
C2 C3 H31 109.1(19) . . ?
C4 C3 H32 110.8(18) . . ?
C2 C3 H32 109.6(18) . . ?
H31 C3 H32 100(3) . . ?
C3 C4 C5 110.9(2) . . ?
C3 C4 H41 110(2) . . ?
C5 C4 H41 107(2) . . ?
C3 C4 H42 110.3(19) . . ?
C5 C4 H42 112.0(19) . . ?
H41 C4 H42 106(3) . . ?
C6 C5 C4 110.2(2) . . ?
C6 C5 H51 109(2) . . ?
C4 C5 H51 110(2) . . ?
C6 C5 H52 110.0(17) . . ?
C4 C5 H52 109.7(18) . . ?
H51 C5 H52 108(3) . . ?
C1 C6 C5 111.45(19) . . ?
C1 C6 H61 106.4(19) . . ?
C5 C6 H61 110.6(19) . . ?
C1 C6 H62 110(2) . . ?
C5 C6 H62 111(2) . . ?
H61 C6 H62 107(3) . . ?

loop_
_geom_bond_atom_site_label_1
_geom_bond_atom_site_label_2
_geom_bond_distance
_geom_bond_site_symmetry_2
_geom_bond_publ_flag
K1 O4 2.7165(17) . ?
K1 O4 2.7165(17) 2_665 ?
K1 O3 2.8377(17) 7_576 ?
K1 O3 2.8377(17) 8_756 ?
K1 O2 2.8912(18) 8_756 ?
K1 O2 2.8912(18) 7_576 ?
K1 O1 2.9764(16) . ?
K1 O1 2.9764(16) 2_665 ?
K1 K1 4.90740(18) 7_576 ?
K1 K1 4.9074(2) 7_575 ?
K1 H2 3.02(5) . ?
O1 C1 1.424(2) . ?
O1 O2 1.474(2) . ?
O2 H2 1.06(5) . ?
O3 C1 1.421(3) . ?
O3 O4 1.478(2) . ?
O4 H4 0.83(6) . ?
C1 C6 1.522(3) . ?
C1 C2 1.529(3) . ?
C2 C3 1.534(3) . ?
C2 H21 0.96(3) . ?
C2 H22 1.02(3) . ?
C3 C4 1.521(4) . ?
C3 H31 1.02(4) . ?
C3 H32 0.99(3) . ?
C4 C5 1.530(4) . ?
C4 H41 0.97(4) . ?
C4 H42 0.97(3) . ?
C5 C6 1.526(3) . ?
C5 H51 0.97(4) . ?
C5 H52 0.99(3) . ?
C6 H61 0.99(4) . ?
C6 H62 0.92(3) . ?

loop_
_geom_hbond_atom_site_label_D
_geom_hbond_atom_site_label_H
_geom_hbond_atom_site_label_A
_geom_hbond_distance_DH
_geom_hbond_distance_HA
_geom_hbond_distance_DA
_geom_hbond_angle_DHA
_geom_hbond_site_symmetry_A
_geom_hbond_publ_flag
O2 H2 O4 1.06(5) 1.57(5) 2.614(2) 168(4) 2_665 yes
O4 H4 O4 0.83(6) 1.61(6) 2.434(3) 176(8) 2_655 yes

loop_
_geom_torsion_atom_site_label_1
_geom_torsion_atom_site_label_2
_geom_torsion_atom_site_label_3
_geom_torsion_atom_site_label_4
_geom_torsion
_geom_torsion_site_symmetry_1
_geom_torsion_site_symmetry_2
_geom_torsion_site_symmetry_3
_geom_torsion_site_symmetry_4
_geom_torsion_publ_flag
C1 O1 O2 H2 -132(3) . . . . ?
C1 O3 O4 H4 111(5) . . . . ?
